data_1569667
loop_
_publ_author_name
'Quiroz, Manuel'
'Lockart, Molly M.'
'Xue, Shan'
'Jones, Dakota'
'Guo, Yisong'
'Pierce, Brad S.'
'Dunbar, Kim R.'
'Hall, Michael B.'
'Darensbourg, Marcetta Y.'

_publ_section_title
;
 Magnetic coupling between Fe(NO) spin probe ligands through diamagnetic
 Ni<sup>II</sup>, Pd<sup>II</sup> and Pt<sup>II</sup> tetrathiolate
 bridges.
;
_journal_issue 34
_journal_name_full 'Chemical science'
_journal_page_first 9167
_journal_page_last 9174
_journal_paper_doi 10.1039/d3sc01546g
_journal_volume 14
_journal_year 2023
_chemical_formula_moiety '2(C9 H18 Fe N3 O Pt0.5 S2), 2(B F4), 2(C2 H3 N)'
_chemical_formula_sum 'C22 H42 B2 F8 Fe2 N8 O2 Pt S4'
_chemical_formula_weight 1059.28
_chemical_name_systematic FePtFe
_chemical_properties_physical Air-sensitive
_space_group_crystal_system triclinic
_space_group_IT_number 2
_space_group_name_Hall '-P 1'
_space_group_name_H-M_alt 'P -1'
_atom_sites_solution_hydrogens geom
_atom_sites_solution_primary direct
_audit_creation_date 2022-12-06
_audit_creation_method
;
Olex2 1.5
(compiled 2022.04.07 svn.rca3783a0 for OlexSys, GUI svn.r6498)
;
_audit_update_record
;
2022-12-19 deposited with the CCDC.	2023-08-08 downloaded from the CCDC.
;
_cell_angle_alpha 85.430(3)
_cell_angle_beta 89.241(3)
_cell_angle_gamma 82.767(2)
_cell_formula_units_Z 2
_cell_length_a 7.9001(10)
_cell_length_b 11.1920(13)
_cell_length_c 20.377(2)
_cell_measurement_reflns_used 3588
_cell_measurement_temperature 120.00
_cell_measurement_theta_max 27.495
_cell_measurement_theta_min 2.613
_cell_volume 1781.7(4)
_computing_cell_refinement 'SAINT V8.40B (Bruker, 2016)'
_computing_data_collection 'APEX 3 (Bruker, 2018)'
_computing_data_reduction 'SAINT V8.40B (Bruker, 2016)'
_computing_molecular_graphics 'Olex2 1.5 (Dolomanov et al., 2009)'
_computing_publication_material 'Olex2 1.5 (Dolomanov et al., 2009)'
_computing_structure_refinement 'SHELXL 2018/3 (Sheldrick, 2015)'
_computing_structure_solution 'XS  (Sheldrick, 2008)'
_diffrn_ambient_temperature 120.00
_diffrn_measured_fraction_theta_full 0.916
_diffrn_measured_fraction_theta_max 0.885
_diffrn_measurement_device_type 'Bruker Quest (PHOTON III)'
_diffrn_radiation_type MoK\a
_diffrn_radiation_wavelength 0.71073
_diffrn_reflns_av_R_equivalents 0.0499
_diffrn_reflns_av_unetI/netI 0.0572
_diffrn_reflns_Laue_measured_fraction_full 0.916
_diffrn_reflns_Laue_measured_fraction_max 0.885
_diffrn_reflns_limit_h_max 10
_diffrn_reflns_limit_h_min -10
_diffrn_reflns_limit_k_max 15
_diffrn_reflns_limit_k_min -15
_diffrn_reflns_limit_l_max 27
_diffrn_reflns_limit_l_min 0
_diffrn_reflns_number 8623
_diffrn_reflns_point_group_measured_fraction_full 0.916
_diffrn_reflns_point_group_measured_fraction_max 0.885
_diffrn_reflns_theta_full 25.242
_diffrn_reflns_theta_max 29.210
_diffrn_reflns_theta_min 1.840
_diffrn_source_current 1.0
_diffrn_source_power 0.05
_diffrn_source_voltage 50.0
_exptl_absorpt_coefficient_mu 5.033
_exptl_absorpt_correction_T_max 0.745830
_exptl_absorpt_correction_T_min 0.466403
_exptl_absorpt_correction_type multi-scan
_exptl_absorpt_process_details
;
 TWINABS-2012/1 (Bruker,2012) was used for absorption correction.
 
For component 1:
 wR2(int) was 0.0680 before and 0.0296 after correction.
 
For component 2:
 wR2(int) was 0.0707 before and 0.0318 after correction.
 The Ratio of minimum to maximum transmission is 0.63.

Final HKLF 4 output contains 35307 reflections, Rint = 0.0659
 (12785 with I > 3sig(I), Rint = 0.0499)
;
_exptl_crystal_colour 'metallic brownish red'
_exptl_crystal_colour_lustre metallic
_exptl_crystal_colour_modifier brownish
_exptl_crystal_colour_primary red
_exptl_crystal_density_diffrn 1.974
_exptl_crystal_description plate
_exptl_crystal_F_000 1044
_exptl_crystal_preparation 'CH3CN and Et2O,Magnetic properties'
_exptl_crystal_recrystallization_method 'vapor diffusion'
_exptl_crystal_size_max 0.117
_exptl_crystal_size_mid 0.035
_exptl_crystal_size_min 0.013
_refine_diff_density_max 1.643
_refine_diff_density_min -1.529
_refine_diff_density_rms 0.189
_refine_ls_extinction_method none
_refine_ls_goodness_of_fit_ref 1.024
_refine_ls_hydrogen_treatment constr
_refine_ls_matrix_type full
_refine_ls_number_parameters 448
_refine_ls_number_reflns 8623
_refine_ls_number_restraints 0
_refine_ls_restrained_S_all 1.024
_refine_ls_R_factor_all 0.0439
_refine_ls_R_factor_gt 0.0355
_refine_ls_shift/su_max 0.000
_refine_ls_shift/su_mean 0.000
_refine_ls_structure_factor_coef Fsqd
_refine_ls_weighting_details 'w=1/[\s^2^(Fo^2^)+(0.0444P)^2^] where P=(Fo^2^+2Fc^2^)/3'
_refine_ls_weighting_scheme calc
_refine_ls_wR_factor_gt 0.0781
_refine_ls_wR_factor_ref 0.0806
_reflns_Friedel_coverage 0.000
_reflns_number_gt 7595
_reflns_number_total 8623
_reflns_threshold_expression 'I > 2\s(I)'
_cod_data_source_file d3sc01546g2.cif
_cod_data_source_block mq_q_feptfe_107b2_0m_4
_cod_depositor_comments 'Adding full bibliography for 1569666--1569668.cif.'
_cod_database_code 1569667
_shelx_shelxl_version_number 2018/3
_shelx_space_group_comment
;
The symmetry employed for this shelxl refinement is uniquely defined
by the following loop, which should always be used as a source of
symmetry information in preference to the above space-group names.
They are only intended as comments.
;
_shelx_estimated_absorpt_t_max 0.314
_shelx_estimated_absorpt_t_min 0.314
_olex2_refinement_description
;
1. Twinned data refinement
 Scales: 0.5157(7)
 0.4843(7)
2. Fixed Uiso
 At 1.2 times of:
  All C(H,H) groups
 At 1.5 times of:
  All C(H,H,H) groups
3.a Secondary CH2 refined with riding coordinates:
 C1(H1A,H1B), C2(H2A,H2B), C3(H3A,H3B), C4(H4A,H4B), C5(H5A,H5B), C6(H6A,H6B),
 C7(H7A,H7B), C8(H8A,H8B), C9(H9A,H9B), C10(H10A,H10B), C11(H11A,H11B),
 C12(H12A,H12B), C13(H13A,H13B), C14(H14A,H14B), C15(H15A,H15B), C16(H16A,H16B),
  C17(H17A,H17B), C18(H18A,H18B)
3.b Idealised Me refined as rotating group:
 C3S(H3SA,H3SB,H3SC), C6S(H6SA,H6SB,H6SC)
;
_olex2_exptl_crystal_mounting_method 'The crystal was mounted on a MITIGEN holder'
_olex2_submission_original_sample_id MDB_MQ_221206_dQ_FePtFe_107B2
_olex2_submission_special_instructions 'No special instructions were received'

loop_
_space_group_symop_operation_xyz
'x, y, z'
'-x, -y, -z'

loop_
_atom_site_label
_atom_site_type_symbol
_atom_site_fract_x
_atom_site_fract_y
_atom_site_fract_z
_atom_site_U_iso_or_equiv
_atom_site_adp_type
_atom_site_occupancy
_atom_site_site_symmetry_order
_atom_site_calc_flag
_atom_site_refinement_flags_posn
_atom_site_refinement_flags_adp
_atom_site_refinement_flags_occupancy
_atom_site_disorder_assembly
_atom_site_disorder_group
Pt1 Pt 0.500000 0.000000 0.000000 0.01366(8) Uani 1 2 d S . P . .
Fe1 Fe 0.27788(11) 0.09057(8) 0.10876(4) 0.01494(18) Uani 1 1 d . . . . .
S1 S 0.2101(2) 0.00072(14) 0.01865(8) 0.0160(3) Uani 1 1 d . . . . .
S2 S 0.45323(19) 0.18792(13) 0.04200(8) 0.0154(3) Uani 1 1 d . . . . .
O10 O 0.0082(7) 0.2795(5) 0.1057(4) 0.0487(17) Uani 1 1 d . . . . .
N1 N 0.2362(7) -0.0609(5) 0.1631(3) 0.0173(10) Uani 1 1 d . . . . .
N2 N 0.4440(7) 0.0934(5) 0.1822(3) 0.0187(12) Uani 1 1 d . . . . .
N3 N 0.1120(7) 0.1988(5) 0.1184(3) 0.0219(12) Uani 1 1 d . . . . .
C1 C 0.1807(8) -0.1478(6) 0.0583(3) 0.0191(13) Uani 1 1 d . . . . .
H1A H 0.092496 -0.182686 0.034574 0.023 Uiso 1 1 calc R U . . .
H1B H 0.288831 -0.202796 0.056603 0.023 Uiso 1 1 calc R U . . .
C2 C 0.1273(8) -0.1358(6) 0.1284(3) 0.0197(13) Uani 1 1 d . . . . .
H2A H 0.134107 -0.217196 0.151796 0.024 Uiso 1 1 calc R U . . .
H2B H 0.006997 -0.098332 0.129638 0.024 Uiso 1 1 calc R U . . .
C3 C 0.1504(9) -0.0345(6) 0.2269(3) 0.0256(15) Uani 1 1 d . . . . .
H3A H 0.111620 -0.109497 0.247452 0.031 Uiso 1 1 calc R U . . .
H3B H 0.048147 0.025256 0.218105 0.031 Uiso 1 1 calc R U . . .
C4 C 0.2645(10) 0.0143(7) 0.2749(4) 0.0297(16) Uani 1 1 d . . . . .
H4A H 0.351609 -0.052268 0.291581 0.036 Uiso 1 1 calc R U . . .
H4B H 0.194592 0.041119 0.312923 0.036 Uiso 1 1 calc R U . . .
C5 C 0.3551(9) 0.1190(6) 0.2462(3) 0.0245(15) Uani 1 1 d . . . . .
H5A H 0.270562 0.191932 0.238958 0.029 Uiso 1 1 calc R U . . .
H5B H 0.439899 0.136289 0.278326 0.029 Uiso 1 1 calc R U . . .
C6 C 0.4155(9) -0.1239(6) 0.1744(4) 0.0237(16) Uani 1 1 d . . . . .
H6A H 0.453983 -0.167622 0.135407 0.028 Uiso 1 1 calc R U . . .
H6B H 0.416510 -0.183700 0.212904 0.028 Uiso 1 1 calc R U . . .
C7 C 0.5377(9) -0.0319(6) 0.1864(4) 0.0187(15) Uani 1 1 d . . . . .
H7A H 0.590040 -0.051024 0.230421 0.022 Uiso 1 1 calc R U . . .
H7B H 0.630240 -0.036834 0.153078 0.022 Uiso 1 1 calc R U . . .
C8 C 0.5604(9) 0.1870(6) 0.1687(3) 0.0209(15) Uani 1 1 d . . . . .
H8A H 0.657206 0.170571 0.199866 0.025 Uiso 1 1 calc R U . . .
H8B H 0.498215 0.266993 0.176756 0.025 Uiso 1 1 calc R U . . .
C9 C 0.6295(8) 0.1918(6) 0.0994(3) 0.0189(13) Uani 1 1 d . . . . .
H9A H 0.717697 0.122009 0.094388 0.023 Uiso 1 1 calc R U . . .
H9B H 0.682543 0.266830 0.089739 0.023 Uiso 1 1 calc R U . . .
Pt2 Pt 0.000000 0.500000 0.500000 0.01503(9) Uani 1 2 d S . P . .
Fe2 Fe -0.23255(11) 0.55841(8) 0.38557(4) 0.01573(18) Uani 1 1 d . . . . .
S3 S -0.2897(2) 0.49183(14) 0.49061(9) 0.0169(3) Uani 1 1 d . . . . .
S4 S -0.06454(19) 0.67604(14) 0.43181(8) 0.0173(3) Uani 1 1 d . . . . .
O2 O -0.5056(7) 0.7393(5) 0.3507(4) 0.0528(19) Uani 1 1 d . . . . .
N4 N -0.2613(7) 0.3933(5) 0.3588(3) 0.0192(11) Uani 1 1 d . . . . .
N5 N -0.0656(7) 0.5444(5) 0.3102(3) 0.0208(13) Uani 1 1 d . . . . .
N6 N -0.4016(7) 0.6568(5) 0.3590(3) 0.0203(11) Uani 1 1 d . . . . .
C10 C -0.3167(8) 0.3351(6) 0.4773(3) 0.0214(14) Uani 1 1 d . . . . .
H10A H -0.208858 0.282022 0.487539 0.026 Uiso 1 1 calc R U . . .
H10B H -0.406581 0.307781 0.507166 0.026 Uiso 1 1 calc R U . . .
C11 C -0.3658(8) 0.3261(6) 0.4069(3) 0.0228(14) Uani 1 1 d . . . . .
H11A H -0.352454 0.239953 0.397623 0.027 Uiso 1 1 calc R U . . .
H11B H -0.487628 0.358419 0.400950 0.027 Uiso 1 1 calc R U . . .
C12 C -0.3463(9) 0.3985(7) 0.2931(3) 0.0279(16) Uani 1 1 d . . . . .
H12A H -0.450709 0.457594 0.292823 0.034 Uiso 1 1 calc R U . . .
H12B H -0.381365 0.318324 0.286749 0.034 Uiso 1 1 calc R U . . .
C13 C -0.2330(9) 0.4336(7) 0.2367(4) 0.0290(16) Uani 1 1 d . . . . .
H13A H -0.301447 0.445469 0.195844 0.035 Uiso 1 1 calc R U . . .
H13B H -0.141757 0.365829 0.231470 0.035 Uiso 1 1 calc R U . . .
C14 C -0.1514(10) 0.5462(7) 0.2443(3) 0.0296(17) Uani 1 1 d . . . . .
H14A H -0.239743 0.617348 0.239100 0.035 Uiso 1 1 calc R U . . .
H14B H -0.065771 0.554959 0.208860 0.035 Uiso 1 1 calc R U . . .
C15 C -0.0819(9) 0.3338(6) 0.3554(4) 0.0242(15) Uani 1 1 d . . . . .
H15A H -0.076463 0.264909 0.327503 0.029 Uiso 1 1 calc R U . . .
H15B H -0.042538 0.302123 0.400099 0.029 Uiso 1 1 calc R U . . .
C16 C 0.0369(9) 0.4260(7) 0.3261(4) 0.0211(15) Uani 1 1 d . . . . .
H16A H 0.126461 0.434335 0.358353 0.025 Uiso 1 1 calc R U . . .
H16B H 0.093378 0.396541 0.285747 0.025 Uiso 1 1 calc R U . . .
C17 C 0.0428(9) 0.6462(6) 0.3043(4) 0.0243(16) Uani 1 1 d . . . . .
H17A H -0.025002 0.719254 0.283159 0.029 Uiso 1 1 calc R U . . .
H17B H 0.141675 0.624176 0.275383 0.029 Uiso 1 1 calc R U . . .
C18 C 0.1068(8) 0.6751(6) 0.3700(3) 0.0238(15) Uani 1 1 d . . . . .
H18A H 0.148474 0.755153 0.365440 0.029 Uiso 1 1 calc R U . . .
H18B H 0.203357 0.614012 0.384597 0.029 Uiso 1 1 calc R U . . .
F1 F -0.1862(7) -0.1092(4) 0.3153(3) 0.0455(13) Uani 1 1 d . . . . .
F2 F -0.3603(6) 0.0140(5) 0.3764(2) 0.0448(12) Uani 1 1 d . . . . .
F3 F -0.0750(7) -0.0008(6) 0.3894(2) 0.0559(15) Uani 1 1 d . . . . .
F4 F -0.1957(6) 0.0924(4) 0.2959(2) 0.0334(10) Uani 1 1 d . . . . .
B1 B -0.2039(10) -0.0022(7) 0.3451(4) 0.0247(16) Uani 1 1 d . . . . .
F5 F 0.2594(7) 0.4194(4) 0.1908(3) 0.0513(14) Uani 1 1 d . . . . .
F6 F 0.3706(7) 0.5945(5) 0.1866(3) 0.0556(15) Uani 1 1 d . . . . .
F7 F 0.4419(6) 0.4624(4) 0.1090(2) 0.0406(12) Uani 1 1 d . . . . .
F8 F 0.1768(6) 0.5663(4) 0.1114(3) 0.0505(14) Uani 1 1 d . . . . .
B2 B 0.3130(10) 0.5112(7) 0.1493(4) 0.0261(17) Uani 1 1 d . . . . .
N1S N -0.2262(8) 0.7526(6) 0.1071(3) 0.0322(15) Uani 1 1 d . . . . .
C2S C -0.2183(9) 0.6679(7) 0.0803(4) 0.0255(15) Uani 1 1 d . . . . .
C3S C -0.2077(10) 0.5566(7) 0.0456(4) 0.0349(18) Uani 1 1 d . . . . .
H3SA H -0.176582 0.574296 -0.000539 0.052 Uiso 1 1 calc R U . . .
H3SB H -0.318588 0.525799 0.047767 0.052 Uiso 1 1 calc R U . . .
H3SC H -0.120903 0.495635 0.066492 0.052 Uiso 1 1 calc R U . . .
N4S N 0.2775(9) 0.2161(7) 0.4250(4) 0.049(2) Uani 1 1 d . . . . .
C5S C 0.2822(9) 0.1149(8) 0.4410(4) 0.0288(16) Uani 1 1 d . . . . .
C6S C 0.2891(9) -0.0116(7) 0.4610(4) 0.0295(16) Uani 1 1 d . . . . .
H6SA H 0.397672 -0.054211 0.446687 0.044 Uiso 1 1 calc R U . . .
H6SB H 0.194483 -0.044130 0.440822 0.044 Uiso 1 1 calc R U . . .
H6SC H 0.279829 -0.022802 0.509020 0.044 Uiso 1 1 calc R U . . .

loop_
_atom_site_aniso_label
_atom_site_aniso_U_11
_atom_site_aniso_U_22
_atom_site_aniso_U_33
_atom_site_aniso_U_23
_atom_site_aniso_U_13
_atom_site_aniso_U_12
Pt1 0.01196(19) 0.01411(18) 0.0152(2) -0.00164(16) -0.00117(14) -0.00217(12)
Fe1 0.0136(4) 0.0145(4) 0.0164(4) -0.0012(4) 0.0001(3) -0.0005(3)
S1 0.0114(7) 0.0156(7) 0.0209(9) 0.0003(6) -0.0016(6) -0.0025(5)
S2 0.0151(7) 0.0138(7) 0.0172(8) -0.0015(6) -0.0006(6) -0.0005(5)
O10 0.028(3) 0.025(3) 0.089(5) 0.000(3) -0.007(3) 0.007(2)
N1 0.017(3) 0.016(3) 0.018(3) 0.001(2) 0.000(2) -0.0014(19)
N2 0.022(3) 0.013(3) 0.020(3) 0.001(2) -0.009(2) 0.001(2)
N3 0.019(3) 0.017(3) 0.030(3) -0.006(2) -0.001(2) -0.001(2)
C1 0.015(3) 0.022(3) 0.022(3) 0.000(3) -0.001(2) -0.008(2)
C2 0.019(3) 0.016(3) 0.026(4) -0.005(3) 0.004(3) -0.003(2)
C3 0.033(4) 0.025(4) 0.020(4) 0.002(3) 0.009(3) -0.010(3)
C4 0.039(4) 0.029(4) 0.020(4) -0.003(3) 0.005(3) -0.001(3)
C5 0.032(4) 0.020(3) 0.022(4) -0.003(3) 0.000(3) -0.003(3)
C6 0.020(4) 0.016(4) 0.034(4) 0.005(3) -0.002(3) -0.002(3)
C7 0.020(4) 0.017(3) 0.018(3) 0.003(3) -0.003(3) 0.000(3)
C8 0.025(4) 0.014(3) 0.024(4) -0.005(3) -0.007(3) -0.002(3)
C9 0.018(3) 0.016(3) 0.024(4) -0.008(3) -0.001(3) -0.004(2)
Pt2 0.01237(19) 0.01673(19) 0.0160(2) -0.00077(16) 0.00056(14) -0.00221(13)
Fe2 0.0139(4) 0.0155(4) 0.0174(4) -0.0006(4) -0.0003(3) -0.0005(3)
S3 0.0135(7) 0.0160(7) 0.0215(9) -0.0019(6) 0.0005(6) -0.0024(5)
S4 0.0167(7) 0.0150(7) 0.0201(8) 0.0003(6) -0.0002(6) -0.0028(5)
O2 0.023(3) 0.029(3) 0.099(6) 0.023(3) -0.001(3) 0.009(2)
N4 0.019(3) 0.020(3) 0.018(3) 0.000(2) -0.006(2) -0.003(2)
N5 0.019(3) 0.019(3) 0.023(3) -0.002(2) 0.003(2) 0.003(2)
N6 0.021(3) 0.018(3) 0.021(3) 0.005(2) 0.001(2) -0.003(2)
C10 0.015(3) 0.019(3) 0.030(4) -0.004(3) 0.001(3) -0.002(2)
C11 0.017(3) 0.021(3) 0.031(4) -0.005(3) 0.001(3) -0.002(2)
C12 0.026(4) 0.035(4) 0.024(4) -0.009(3) -0.006(3) -0.006(3)
C13 0.028(4) 0.035(4) 0.025(4) -0.014(3) -0.007(3) -0.002(3)
C14 0.034(4) 0.038(5) 0.015(3) -0.001(3) -0.003(3) 0.002(3)
C15 0.021(3) 0.019(3) 0.033(4) 0.001(3) 0.002(3) -0.001(3)
C16 0.019(4) 0.022(4) 0.021(4) -0.002(3) 0.004(3) 0.002(3)
C17 0.029(4) 0.019(4) 0.024(4) 0.003(3) 0.012(3) -0.003(3)
C18 0.021(3) 0.027(4) 0.025(4) 0.003(3) 0.005(3) -0.013(3)
F1 0.063(3) 0.023(2) 0.046(3) -0.004(2) 0.008(3) 0.010(2)
F2 0.026(2) 0.059(3) 0.047(3) -0.008(3) 0.006(2) 0.003(2)
F3 0.038(3) 0.095(4) 0.037(3) 0.013(3) -0.021(2) -0.029(3)
F4 0.042(3) 0.020(2) 0.037(3) 0.0029(18) -0.007(2) -0.0023(18)
B1 0.021(4) 0.026(4) 0.026(4) 0.001(3) 0.001(3) -0.001(3)
F5 0.059(3) 0.029(3) 0.059(3) 0.008(2) 0.037(3) 0.007(2)
F6 0.058(4) 0.038(3) 0.074(4) -0.028(3) -0.016(3) 0.000(2)
F7 0.038(3) 0.033(3) 0.047(3) 0.000(2) 0.021(2) 0.0084(19)
F8 0.042(3) 0.039(3) 0.066(4) -0.008(3) -0.020(3) 0.018(2)
B2 0.023(4) 0.023(4) 0.032(5) -0.005(3) 0.000(3) 0.000(3)
N1S 0.025(3) 0.032(4) 0.039(4) -0.001(3) -0.007(3) -0.002(3)
C2S 0.017(3) 0.035(4) 0.024(4) 0.004(3) 0.000(3) -0.003(3)
C3S 0.036(4) 0.026(4) 0.041(5) -0.003(3) -0.001(4) 0.006(3)
N4S 0.023(4) 0.043(5) 0.076(6) -0.001(4) 0.008(4) 0.005(3)
C5S 0.017(3) 0.038(4) 0.032(4) -0.007(3) -0.001(3) 0.000(3)
C6S 0.031(4) 0.032(4) 0.025(4) 0.004(3) -0.005(3) -0.005(3)

loop_
_atom_type_symbol
_atom_type_description
_atom_type_scat_dispersion_real
_atom_type_scat_dispersion_imag
_atom_type_scat_source
C C 0.0033 0.0016 'International Tables Vol C Tables 4.2.6.8 and 6.1.1.4'
H H 0.0000 0.0000 'International Tables Vol C Tables 4.2.6.8 and 6.1.1.4'
B B 0.0013 0.0007 'International Tables Vol C Tables 4.2.6.8 and 6.1.1.4'
F F 0.0171 0.0103 'International Tables Vol C Tables 4.2.6.8 and 6.1.1.4'
Fe Fe 0.3463 0.8444 'International Tables Vol C Tables 4.2.6.8 and 6.1.1.4'
N N 0.0061 0.0033 'International Tables Vol C Tables 4.2.6.8 and 6.1.1.4'
O O 0.0106 0.0060 'International Tables Vol C Tables 4.2.6.8 and 6.1.1.4'
Pt Pt -1.7033 8.3905 'International Tables Vol C Tables 4.2.6.8 and 6.1.1.4'
S S 0.1246 0.1234 'International Tables Vol C Tables 4.2.6.8 and 6.1.1.4'

loop_
_geom_angle_atom_site_label_1
_geom_angle_atom_site_label_2
_geom_angle_atom_site_label_3
_geom_angle
_geom_angle_site_symmetry_1
_geom_angle_site_symmetry_3
_geom_angle_publ_flag
Fe1 Pt1 Fe1 180.0 2_655 . ?
S1 Pt1 Fe1 48.80(4) 2_655 2_655 ?
S1 Pt1 Fe1 131.20(4) 2_655 . ?
S1 Pt1 Fe1 48.80(4) . . ?
S1 Pt1 Fe1 131.20(4) . 2_655 ?
S1 Pt1 S1 180.0 2_655 . ?
S1 Pt1 S2 83.39(5) . . ?
S1 Pt1 S2 96.61(5) 2_655 . ?
S1 Pt1 S2 83.39(5) 2_655 2_655 ?
S1 Pt1 S2 96.61(5) . 2_655 ?
S2 Pt1 Fe1 131.62(4) 2_655 . ?
S2 Pt1 Fe1 131.62(4) . 2_655 ?
S2 Pt1 Fe1 48.38(4) . . ?
S2 Pt1 Fe1 48.38(4) 2_655 2_655 ?
S2 Pt1 S2 180.00(7) 2_655 . ?
S1 Fe1 Pt1 50.32(4) . . ?
S2 Fe1 Pt1 50.46(4) . . ?
S2 Fe1 S1 86.20(7) . . ?
N1 Fe1 Pt1 103.58(15) . . ?
N1 Fe1 S1 87.97(16) . . ?
N1 Fe1 S2 148.33(16) . . ?
N2 Fe1 Pt1 102.95(18) . . ?
N2 Fe1 S1 147.12(17) . . ?
N2 Fe1 S2 88.31(18) . . ?
N2 Fe1 N1 80.0(2) . . ?
N3 Fe1 Pt1 137.7(2) . . ?
N3 Fe1 S1 104.4(2) . . ?
N3 Fe1 S2 102.4(2) . . ?
N3 Fe1 N1 109.2(3) . . ?
N3 Fe1 N2 108.4(3) . . ?
Fe1 S1 Pt1 80.88(6) . . ?
C1 S1 Pt1 106.9(2) . . ?
C1 S1 Fe1 98.8(2) . . ?
Fe1 S2 Pt1 81.16(5) . . ?
C9 S2 Pt1 105.7(2) . . ?
C9 S2 Fe1 99.4(2) . . ?
C2 N1 Fe1 112.5(4) . . ?
C2 N1 C6 112.2(5) . . ?
C3 N1 Fe1 112.1(4) . . ?
C3 N1 C2 107.1(5) . . ?
C3 N1 C6 110.9(5) . . ?
C6 N1 Fe1 102.1(4) . . ?
C5 N2 Fe1 112.0(4) . . ?
C7 N2 Fe1 102.9(4) . . ?
C7 N2 C5 110.6(5) . . ?
C8 N2 Fe1 112.5(4) . . ?
C8 N2 C5 106.7(5) . . ?
C8 N2 C7 112.2(5) . . ?
O10 N3 Fe1 160.1(6) . . ?
S1 C1 H1A 109.7 . . ?
S1 C1 H1B 109.7 . . ?
H1A C1 H1B 108.2 . . ?
C2 C1 S1 109.7(4) . . ?
C2 C1 H1A 109.7 . . ?
C2 C1 H1B 109.7 . . ?
N1 C2 H2A 109.2 . . ?
N1 C2 H2B 109.2 . . ?
C1 C2 N1 112.2(5) . . ?
C1 C2 H2A 109.2 . . ?
C1 C2 H2B 109.2 . . ?
H2A C2 H2B 107.9 . . ?
N1 C3 H3A 108.9 . . ?
N1 C3 H3B 108.9 . . ?
N1 C3 C4 113.3(6) . . ?
H3A C3 H3B 107.7 . . ?
C4 C3 H3A 108.9 . . ?
C4 C3 H3B 108.9 . . ?
C3 C4 H4A 108.6 . . ?
C3 C4 H4B 108.6 . . ?
C3 C4 C5 114.6(6) . . ?
H4A C4 H4B 107.6 . . ?
C5 C4 H4A 108.6 . . ?
C5 C4 H4B 108.6 . . ?
N2 C5 C4 112.7(6) . . ?
N2 C5 H5A 109.1 . . ?
N2 C5 H5B 109.1 . . ?
C4 C5 H5A 109.1 . . ?
C4 C5 H5B 109.1 . . ?
H5A C5 H5B 107.8 . . ?
N1 C6 H6A 109.6 . . ?
N1 C6 H6B 109.6 . . ?
N1 C6 C7 110.4(6) . . ?
H6A C6 H6B 108.1 . . ?
C7 C6 H6A 109.6 . . ?
C7 C6 H6B 109.6 . . ?
N2 C7 C6 110.4(5) . . ?
N2 C7 H7A 109.6 . . ?
N2 C7 H7B 109.6 . . ?
C6 C7 H7A 109.6 . . ?
C6 C7 H7B 109.6 . . ?
H7A C7 H7B 108.1 . . ?
N2 C8 H8A 108.9 . . ?
N2 C8 H8B 108.9 . . ?
N2 C8 C9 113.3(5) . . ?
H8A C8 H8B 107.7 . . ?
C9 C8 H8A 108.9 . . ?
C9 C8 H8B 108.9 . . ?
S2 C9 H9A 109.9 . . ?
S2 C9 H9B 109.9 . . ?
C8 C9 S2 108.9(4) . . ?
C8 C9 H9A 109.9 . . ?
C8 C9 H9B 109.9 . . ?
H9A C9 H9B 108.3 . . ?
Fe2 Pt2 Fe2 180.0 2_566 . ?
S3 Pt2 Fe2 131.03(5) . 2_566 ?
S3 Pt2 Fe2 131.03(5) 2_566 . ?
S3 Pt2 Fe2 48.97(5) 2_566 2_566 ?
S3 Pt2 Fe2 48.97(5) . . ?
S3 Pt2 S3 180.0 2_566 . ?
S3 Pt2 S4 82.36(6) . . ?
S3 Pt2 S4 82.36(6) 2_566 2_566 ?
S3 Pt2 S4 97.64(6) 2_566 . ?
S3 Pt2 S4 97.64(6) . 2_566 ?
S4 Pt2 Fe2 131.58(4) 2_566 . ?
S4 Pt2 Fe2 48.42(4) . . ?
S4 Pt2 Fe2 131.58(4) . 2_566 ?
S4 Pt2 Fe2 48.42(4) 2_566 2_566 ?
S4 Pt2 S4 180.00(7) . 2_566 ?
S3 Fe2 Pt2 50.28(4) . . ?
S4 Fe2 Pt2 50.66(4) . . ?
S4 Fe2 S3 85.07(7) . . ?
N4 Fe2 Pt2 101.88(15) . . ?
N4 Fe2 S3 88.11(16) . . ?
N4 Fe2 S4 147.39(16) . . ?
N4 Fe2 N5 79.2(2) . . ?
N5 Fe2 Pt2 101.03(18) . . ?
N5 Fe2 S3 145.58(18) . . ?
N5 Fe2 S4 88.64(18) . . ?
N6 Fe2 Pt2 141.1(2) . . ?
N6 Fe2 S3 107.19(19) . . ?
N6 Fe2 S4 103.3(2) . . ?
N6 Fe2 N4 109.2(2) . . ?
N6 Fe2 N5 107.2(3) . . ?
Fe2 S3 Pt2 80.75(6) . . ?
C10 S3 Pt2 107.1(2) . . ?
C10 S3 Fe2 99.1(2) . . ?
Fe2 S4 Pt2 80.93(5) . . ?
C18 S4 Pt2 105.8(2) . . ?
C18 S4 Fe2 99.5(2) . . ?
C11 N4 Fe2 112.4(4) . . ?
C11 N4 C12 107.0(5) . . ?
C12 N4 Fe2 112.1(4) . . ?
C15 N4 Fe2 102.8(4) . . ?
C15 N4 C11 111.9(5) . . ?
C15 N4 C12 110.6(6) . . ?
C14 N5 Fe2 113.0(4) . . ?
C16 N5 Fe2 103.4(4) . . ?
C16 N5 C14 110.2(6) . . ?
C16 N5 C17 112.1(5) . . ?
C17 N5 Fe2 112.3(4) . . ?
C17 N5 C14 105.9(6) . . ?
O2 N6 Fe2 165.2(6) . . ?
S3 C10 H10A 109.7 . . ?
S3 C10 H10B 109.7 . . ?
H10A C10 H10B 108.2 . . ?
C11 C10 S3 110.0(5) . . ?
C11 C10 H10A 109.7 . . ?
C11 C10 H10B 109.7 . . ?
N4 C11 C10 113.0(5) . . ?
N4 C11 H11A 109.0 . . ?
N4 C11 H11B 109.0 . . ?
C10 C11 H11A 109.0 . . ?
C10 C11 H11B 109.0 . . ?
H11A C11 H11B 107.8 . . ?
N4 C12 H12A 109.0 . . ?
N4 C12 H12B 109.0 . . ?
N4 C12 C13 112.9(6) . . ?
H12A C12 H12B 107.8 . . ?
C13 C12 H12A 109.0 . . ?
C13 C12 H12B 109.0 . . ?
C12 C13 H13A 108.6 . . ?
C12 C13 H13B 108.6 . . ?
C12 C13 C14 114.8(6) . . ?
H13A C13 H13B 107.5 . . ?
C14 C13 H13A 108.6 . . ?
C14 C13 H13B 108.6 . . ?
N5 C14 H14A 109.1 . . ?
N5 C14 H14B 109.1 . . ?
C13 C14 N5 112.5(6) . . ?
C13 C14 H14A 109.1 . . ?
C13 C14 H14B 109.1 . . ?
H14A C14 H14B 107.8 . . ?
N4 C15 H15A 109.6 . . ?
N4 C15 H15B 109.6 . . ?
N4 C15 C16 110.2(5) . . ?
H15A C15 H15B 108.1 . . ?
C16 C15 H15A 109.6 . . ?
C16 C15 H15B 109.6 . . ?
N5 C16 C15 109.4(6) . . ?
N5 C16 H16A 109.8 . . ?
N5 C16 H16B 109.8 . . ?
C15 C16 H16A 109.8 . . ?
C15 C16 H16B 109.8 . . ?
H16A C16 H16B 108.2 . . ?
N5 C17 H17A 109.0 . . ?
N5 C17 H17B 109.0 . . ?
N5 C17 C18 112.7(6) . . ?
H17A C17 H17B 107.8 . . ?
C18 C17 H17A 109.0 . . ?
C18 C17 H17B 109.0 . . ?
S4 C18 H18A 109.6 . . ?
S4 C18 H18B 109.6 . . ?
C17 C18 S4 110.5(5) . . ?
C17 C18 H18A 109.6 . . ?
C17 C18 H18B 109.6 . . ?
H18A C18 H18B 108.1 . . ?
F1 B1 F2 109.9(6) . . ?
F1 B1 F4 108.0(6) . . ?
F2 B1 F4 109.1(6) . . ?
F3 B1 F1 110.8(6) . . ?
F3 B1 F2 110.1(7) . . ?
F3 B1 F4 108.9(6) . . ?
F5 B2 F7 108.9(6) . . ?
F5 B2 F8 109.2(7) . . ?
F6 B2 F5 108.9(7) . . ?
F6 B2 F7 110.6(7) . . ?
F6 B2 F8 109.3(6) . . ?
F8 B2 F7 109.8(7) . . ?
N1S C2S C3S 179.7(9) . . ?
C2S C3S H3SA 109.5 . . ?
C2S C3S H3SB 109.5 . . ?
C2S C3S H3SC 109.5 . . ?
H3SA C3S H3SB 109.5 . . ?
H3SA C3S H3SC 109.5 . . ?
H3SB C3S H3SC 109.5 . . ?
N4S C5S C6S 179.7(9) . . ?
C5S C6S H6SA 109.5 . . ?
C5S C6S H6SB 109.5 . . ?
C5S C6S H6SC 109.5 . . ?
H6SA C6S H6SB 109.5 . . ?
H6SA C6S H6SC 109.5 . . ?
H6SB C6S H6SC 109.5 . . ?

loop_
_geom_bond_atom_site_label_1
_geom_bond_atom_site_label_2
_geom_bond_distance
_geom_bond_site_symmetry_2
_geom_bond_publ_flag
Pt1 Fe1 2.9707(9) . ?
Pt1 Fe1 2.9707(9) 2_655 ?
Pt1 S1 2.3156(16) . ?
Pt1 S1 2.3156(16) 2_655 ?
Pt1 S2 2.3185(15) 2_655 ?
Pt1 S2 2.3185(15) . ?
Fe1 S1 2.2638(19) . ?
Fe1 S2 2.2474(18) . ?
Fe1 N1 2.010(5) . ?
Fe1 N2 2.009(6) . ?
Fe1 N3 1.689(5) . ?
S1 C1 1.829(6) . ?
S2 C9 1.837(6) . ?
O10 N3 1.156(7) . ?
N1 C2 1.496(8) . ?
N1 C3 1.491(8) . ?
N1 C6 1.512(8) . ?
N2 C5 1.503(9) . ?
N2 C7 1.498(8) . ?
N2 C8 1.486(9) . ?
C1 H1A 0.9900 . ?
C1 H1B 0.9900 . ?
C1 C2 1.495(9) . ?
C2 H2A 0.9900 . ?
C2 H2B 0.9900 . ?
C3 H3A 0.9900 . ?
C3 H3B 0.9900 . ?
C3 C4 1.517(10) . ?
C4 H4A 0.9900 . ?
C4 H4B 0.9900 . ?
C4 C5 1.523(10) . ?
C5 H5A 0.9900 . ?
C5 H5B 0.9900 . ?
C6 H6A 0.9900 . ?
C6 H6B 0.9900 . ?
C6 C7 1.532(10) . ?
C7 H7A 0.9900 . ?
C7 H7B 0.9900 . ?
C8 H8A 0.9900 . ?
C8 H8B 0.9900 . ?
C8 C9 1.506(9) . ?
C9 H9A 0.9900 . ?
C9 H9B 0.9900 . ?
Pt2 Fe2 2.9678(9) . ?
Pt2 Fe2 2.9677(9) 2_566 ?
Pt2 S3 2.3127(16) 2_566 ?
Pt2 S3 2.3127(16) . ?
Pt2 S4 2.3242(16) 2_566 ?
Pt2 S4 2.3242(16) . ?
Fe2 S3 2.268(2) . ?
Fe2 S4 2.2480(18) . ?
Fe2 N4 2.009(6) . ?
Fe2 N5 2.013(6) . ?
Fe2 N6 1.686(5) . ?
S3 C10 1.835(7) . ?
S4 C18 1.836(7) . ?
O2 N6 1.159(7) . ?
N4 C11 1.493(9) . ?
N4 C12 1.498(8) . ?
N4 C15 1.491(8) . ?
N5 C14 1.511(9) . ?
N5 C16 1.478(9) . ?
N5 C17 1.505(9) . ?
C10 H10A 0.9900 . ?
C10 H10B 0.9900 . ?
C10 C11 1.505(9) . ?
C11 H11A 0.9900 . ?
C11 H11B 0.9900 . ?
C12 H12A 0.9900 . ?
C12 H12B 0.9900 . ?
C12 C13 1.505(10) . ?
C13 H13A 0.9900 . ?
C13 H13B 0.9900 . ?
C13 C14 1.506(11) . ?
C14 H14A 0.9900 . ?
C14 H14B 0.9900 . ?
C15 H15A 0.9900 . ?
C15 H15B 0.9900 . ?
C15 C16 1.560(10) . ?
C16 H16A 0.9900 . ?
C16 H16B 0.9900 . ?
C17 H17A 0.9900 . ?
C17 H17B 0.9900 . ?
C17 C18 1.511(10) . ?
C18 H18A 0.9900 . ?
C18 H18B 0.9900 . ?
F1 B1 1.377(9) . ?
F2 B1 1.381(9) . ?
F3 B1 1.372(9) . ?
F4 B1 1.407(9) . ?
F5 B2 1.383(10) . ?
F6 B2 1.372(9) . ?
F7 B2 1.385(9) . ?
F8 B2 1.384(9) . ?
N1S C2S 1.126(10) . ?
C2S C3S 1.474(11) . ?
C3S H3SA 0.9800 . ?
C3S H3SB 0.9800 . ?
C3S H3SC 0.9800 . ?
N4S C5S 1.150(11) . ?
C5S C6S 1.436(11) . ?
C6S H6SA 0.9800 . ?
C6S H6SB 0.9800 . ?
C6S H6SC 0.9800 . ?

loop_
_geom_torsion_atom_site_label_1
_geom_torsion_atom_site_label_2
_geom_torsion_atom_site_label_3
_geom_torsion_atom_site_label_4
_geom_torsion
_geom_torsion_site_symmetry_1
_geom_torsion_site_symmetry_2
_geom_torsion_site_symmetry_3
_geom_torsion_site_symmetry_4
_geom_torsion_publ_flag
Pt1 Fe1 N3 O10 -2.9(17) . . . . ?
Pt1 S1 C1 C2 110.5(4) . . . . ?
Pt1 S2 C9 C8 -109.6(4) . . . . ?
Fe1 S1 C1 C2 27.4(4) . . . . ?
Fe1 S2 C9 C8 -26.3(4) . . . . ?
Fe1 N1 C2 C1 44.9(6) . . . . ?
Fe1 N1 C3 C4 -70.1(6) . . . . ?
Fe1 N1 C6 C7 39.0(6) . . . . ?
Fe1 N2 C5 C4 70.4(6) . . . . ?
Fe1 N2 C7 C6 -37.6(6) . . . . ?
Fe1 N2 C8 C9 -43.7(7) . . . . ?
S1 Fe1 N3 O10 -48.8(16) . . . . ?
S1 C1 C2 N1 -47.6(6) . . . . ?
S2 Fe1 N3 O10 40.5(16) . . . . ?
N1 Fe1 N3 O10 -141.7(15) . . . . ?
N1 C3 C4 C5 49.9(8) . . . . ?
N1 C6 C7 N2 -1.0(8) . . . . ?
N2 Fe1 N3 O10 132.9(15) . . . . ?
N2 C8 C9 S2 46.0(7) . . . . ?
C2 N1 C3 C4 166.0(6) . . . . ?
C2 N1 C6 C7 159.6(6) . . . . ?
C3 N1 C2 C1 168.6(5) . . . . ?
C3 N1 C6 C7 -80.6(7) . . . . ?
C3 C4 C5 N2 -49.8(9) . . . . ?
C5 N2 C7 C6 82.1(7) . . . . ?
C5 N2 C8 C9 -166.9(5) . . . . ?
C6 N1 C2 C1 -69.5(7) . . . . ?
C6 N1 C3 C4 43.3(8) . . . . ?
C7 N2 C5 C4 -43.8(8) . . . . ?
C7 N2 C8 C9 71.8(7) . . . . ?
C8 N2 C5 C4 -166.1(6) . . . . ?
C8 N2 C7 C6 -158.8(6) . . . . ?
Pt2 Fe2 N6 O2 21(2) . . . . ?
Pt2 S3 C10 C11 -106.9(4) . . . . ?
Pt2 S4 C18 C17 106.3(5) . . . . ?
Fe2 S3 C10 C11 -23.9(5) . . . . ?
Fe2 S4 C18 C17 23.1(5) . . . . ?
Fe2 N4 C11 C10 -44.9(6) . . . . ?
Fe2 N4 C12 C13 71.6(7) . . . . ?
Fe2 N4 C15 C16 -38.5(6) . . . . ?
Fe2 N5 C14 C13 -69.6(7) . . . . ?
Fe2 N5 C16 C15 39.0(6) . . . . ?
Fe2 N5 C17 C18 43.4(7) . . . . ?
S3 Fe2 N6 O2 68(2) . . . . ?
S3 C10 C11 N4 45.0(6) . . . . ?
S4 Fe2 N6 O2 -21(2) . . . . ?
N4 Fe2 N6 O2 162(2) . . . . ?
N4 C12 C13 C14 -51.1(9) . . . . ?
N4 C15 C16 N5 -0.3(8) . . . . ?
N5 Fe2 N6 O2 -114(2) . . . . ?
N5 C17 C18 S4 -43.4(7) . . . . ?
C11 N4 C12 C13 -164.7(6) . . . . ?
C11 N4 C15 C16 -159.4(6) . . . . ?
C12 N4 C11 C10 -168.4(6) . . . . ?
C12 N4 C15 C16 81.4(7) . . . . ?
C12 C13 C14 N5 49.8(9) . . . . ?
C14 N5 C16 C15 -82.0(7) . . . . ?
C14 N5 C17 C18 167.2(6) . . . . ?
C15 N4 C11 C10 70.3(7) . . . . ?
C15 N4 C12 C13 -42.6(8) . . . . ?
C16 N5 C14 C13 45.6(8) . . . . ?
C16 N5 C17 C18 -72.6(7) . . . . ?
C17 N5 C14 C13 167.0(6) . . . . ?
C17 N5 C16 C15 160.3(6) . . . . ?

loop_
_twin_individual_id
_twin_individual_mass_fraction_refined
1 0.5157(7)
2 0.4843(7)
